data_4084458
loop_
_publ_author_name
'Comanescu, Cezar C.'
'Iluc, Vlad M.'

_publ_section_title
;
 Synthesis and Reactivity of a Nucleophilic Palladium(II) Carbene
;
_journal_issue 21
_journal_name_full Organometallics
_journal_page_first 6059
_journal_paper_doi 10.1021/om500682s
_journal_volume 33
_journal_year 2014
_chemical_formula_sum 'C26 H40 O P2 Pd'
_chemical_formula_weight 536.92
_chemical_name_systematic
; 
 ? 
;
_space_group_IT_number 4
_symmetry_cell_setting monoclinic
_symmetry_space_group_name_Hall 'P 2yb'
_symmetry_space_group_name_H-M 'P 1 21 1'
_atom_sites_solution_hydrogens geom
_atom_sites_solution_primary direct
_atom_sites_solution_secondary difmap
_audit_creation_method SHELXL-97
_cell_angle_alpha 90.00
_cell_angle_beta 118.2420(15)
_cell_angle_gamma 90.00
_cell_formula_units_Z 2
_cell_length_a 9.3988(10)
_cell_length_b 15.9775(16)
_cell_length_c 9.8203(10)
_cell_measurement_temperature 120(2)
_cell_volume 1299.2(2)
_computing_structure_refinement 'SHELXL-97 (Sheldrick, 1997)'
_computing_structure_solution 'SHELXS-97 (Sheldrick, 1990)'
_diffrn_ambient_temperature 120(2)
_diffrn_measured_fraction_theta_full 0.999
_diffrn_measured_fraction_theta_max 0.999
_diffrn_radiation_monochromator graphite
_diffrn_radiation_source 'fine-focus sealed tube'
_diffrn_radiation_type MoK\a
_diffrn_radiation_wavelength 0.71073
_diffrn_reflns_av_R_equivalents 0.0551
_diffrn_reflns_av_sigmaI/netI 0.0412
_diffrn_reflns_limit_h_max 11
_diffrn_reflns_limit_h_min -11
_diffrn_reflns_limit_k_max 20
_diffrn_reflns_limit_k_min -20
_diffrn_reflns_limit_l_max 12
_diffrn_reflns_limit_l_min -12
_diffrn_reflns_number 19305
_diffrn_reflns_theta_full 25.00
_diffrn_reflns_theta_max 26.60
_diffrn_reflns_theta_min 2.35
_exptl_absorpt_coefficient_mu 0.852
_exptl_absorpt_correction_T_max 1.0000
_exptl_absorpt_correction_T_min 0.9428
_exptl_absorpt_correction_type multi-scan
_exptl_absorpt_process_details 'Bruker AXS area detector scaling and absorption correction'
_exptl_crystal_density_diffrn 1.373
_exptl_crystal_density_method 'not measured'
_exptl_crystal_F_000 560
_exptl_crystal_size_max 0.19
_exptl_crystal_size_mid 0.12
_exptl_crystal_size_min 0.07
_refine_diff_density_max 3.424
_refine_diff_density_min -3.295
_refine_diff_density_rms 0.116
_refine_ls_abs_structure_details 'Flack H D (1983), Acta Cryst. A39, 876-881'
_refine_ls_abs_structure_Flack 0.01(4)
_refine_ls_extinction_method none
_refine_ls_goodness_of_fit_ref 1.106
_refine_ls_hydrogen_treatment constr
_refine_ls_matrix_type full
_refine_ls_number_parameters 268
_refine_ls_number_reflns 5435
_refine_ls_number_restraints 1
_refine_ls_restrained_S_all 1.106
_refine_ls_R_factor_all 0.0563
_refine_ls_R_factor_gt 0.0516
_refine_ls_shift/su_max 0.000
_refine_ls_shift/su_mean 0.000
_refine_ls_structure_factor_coef Fsqd
_refine_ls_weighting_details 'calc w=1/[\s^2^(Fo^2^)+(0.0560P)^2^+3.3193P] where P=(Fo^2^+2Fc^2^)/3'
_refine_ls_weighting_scheme calc
_refine_ls_wR_factor_gt 0.1239
_refine_ls_wR_factor_ref 0.1267
_reflns_number_gt 5067
_reflns_number_total 5435
_reflns_threshold_expression >2sigma(I)
_cod_data_source_file om500682s_si_002.cif
_cod_data_source_block cc166
_cod_depositor_comments 'Adding full bibliography for 4084454--4084459.cif.'
_cod_original_sg_symbol_H-M P2(1)
_cod_database_code 4084458

loop_
_symmetry_equiv_pos_as_xyz
'x, y, z'
'-x, y+1/2, -z'

loop_
_atom_site_label
_atom_site_type_symbol
_atom_site_fract_x
_atom_site_fract_y
_atom_site_fract_z
_atom_site_U_iso_or_equiv
_atom_site_adp_type
_atom_site_occupancy
_atom_site_symmetry_multiplicity
_atom_site_calc_flag
_atom_site_refinement_flags
Pd Pd 0.18962(5) 0.93372(2) 0.32212(4) 0.03126(13) Uani 1 1 d .
P1 P 0.12881(17) 1.00253(9) 0.48895(19) 0.0293(3) Uani 1 1 d .
P2 P 0.2548(2) 0.82239(10) 0.21470(18) 0.0364(4) Uani 1 1 d .
C3 C 0.0358(13) 1.0270(5) 0.0412(9) 0.069(3) Uani 1 1 d .
H3A H 0.1112 0.9973 0.0154 0.104 Uiso 1 1 calc R
H3B H 0.0885 1.0769 0.1023 0.104 Uiso 1 1 calc R
H3C H -0.0599 1.0436 -0.0541 0.104 Uiso 1 1 calc R
O3 O -0.0100(6) 0.9745(3) 0.1266(6) 0.0525(15) Uani 1 1 d .
C C 0.3958(6) 0.8964(3) 0.5190(6) 0.0227(11) Uani 1 1 d .
H H 0.4869 0.9131 0.4991 0.027 Uiso 1 1 calc R
C11 C 0.4285(6) 0.9428(5) 0.6665(6) 0.0270(12) Uani 1 1 d .
C12 C 0.3101(7) 0.9916(4) 0.6732(7) 0.0319(13) Uani 1 1 d .
C13 C 0.3443(9) 1.0366(4) 0.8062(7) 0.0384(15) Uani 1 1 d .
H13 H 0.2645 1.0715 0.8100 0.046 Uiso 1 1 calc R
C14 C 0.4984(10) 1.0300(5) 0.9350(8) 0.0465(18) Uani 1 1 d .
H14 H 0.5226 1.0604 1.0266 0.056 Uiso 1 1 calc R
C15 C 0.6125(9) 0.9806(5) 0.9293(8) 0.0453(17) Uani 1 1 d .
H15 H 0.7161 0.9762 1.0172 0.054 Uiso 1 1 calc R
C16 C 0.5790(6) 0.9364(7) 0.7963(6) 0.0360(12) Uani 1 1 d .
H16 H 0.6595 0.9014 0.7936 0.043 Uiso 1 1 calc R
C21 C 0.4032(7) 0.8012(4) 0.5260(7) 0.0276(12) Uani 1 1 d .
C22 C 0.3515(7) 0.7567(4) 0.3875(7) 0.0298(12) Uani 1 1 d .
C23 C 0.3636(7) 0.6696(4) 0.3857(8) 0.0345(13) Uani 1 1 d .
H23 H 0.3298 0.6409 0.2906 0.041 Uiso 1 1 calc R
C24 C 0.4253(8) 0.6253(4) 0.5233(10) 0.0435(17) Uani 1 1 d .
H24 H 0.4367 0.5663 0.5234 0.052 Uiso 1 1 calc R
C25 C 0.4695(8) 0.6671(5) 0.6590(9) 0.0415(16) Uani 1 1 d .
H25 H 0.5089 0.6365 0.7528 0.050 Uiso 1 1 calc R
C26 C 0.4575(7) 0.7543(4) 0.6615(8) 0.0363(14) Uani 1 1 d .
H26 H 0.4866 0.7820 0.7567 0.044 Uiso 1 1 calc R
C41 C 0.0746(7) 1.1141(3) 0.4635(7) 0.0269(12) Uani 1 1 d .
H41 H 0.0695 1.1350 0.5571 0.032 Uiso 1 1 calc R
C42 C -0.0317(9) 0.9480(7) 0.5092(14) 0.081(2) Uani 1 1 d .
H42 H -0.1312 0.9529 0.4069 0.097 Uiso 1 1 calc R
C43 C 0.2065(9) 1.1602(4) 0.4481(9) 0.0428(16) Uani 1 1 d .
H43A H 0.2187 1.1364 0.3622 0.064 Uiso 1 1 calc R
H43B H 0.3084 1.1544 0.5441 0.064 Uiso 1 1 calc R
H43C H 0.1781 1.2195 0.4279 0.064 Uiso 1 1 calc R
C44 C -0.0890(7) 1.1262(4) 0.3224(8) 0.0347(14) Uani 1 1 d .
H44A H -0.0867 1.1025 0.2314 0.052 Uiso 1 1 calc R
H44B H -0.1137 1.1861 0.3060 0.052 Uiso 1 1 calc R
H44C H -0.1721 1.0978 0.3388 0.052 Uiso 1 1 calc R
C45 C -0.0718(10) 0.9852(7) 0.6235(14) 0.081(2) Uani 1 1 d .
H45A H -0.0646 1.0463 0.6203 0.121 Uiso 1 1 calc R
H45B H 0.0044 0.9650 0.7269 0.121 Uiso 1 1 calc R
H45C H -0.1818 0.9692 0.5994 0.121 Uiso 1 1 calc R
C46 C 0.0093(10) 0.8551(7) 0.5338(15) 0.081(2) Uani 1 1 d .
H46A H -0.0871 0.8234 0.5162 0.121 Uiso 1 1 calc R
H46B H 0.0947 0.8459 0.6399 0.121 Uiso 1 1 calc R
H46C H 0.0466 0.8364 0.4611 0.121 Uiso 1 1 calc R
C51 C 0.3959(12) 0.8318(5) 0.1277(8) 0.058(2) Uani 1 1 d .
H51 H 0.3406 0.8670 0.0325 0.070 Uiso 1 1 calc R
C52 C 0.0786(10) 0.7602(4) 0.0789(9) 0.055(2) Uani 1 1 d .
H52 H 0.1169 0.7041 0.0646 0.066 Uiso 1 1 calc R
C53 C 0.4308(12) 0.7480(6) 0.0797(9) 0.059(2) Uani 1 1 d .
H53A H 0.3323 0.7262 -0.0074 0.089 Uiso 1 1 calc R
H53B H 0.4677 0.7089 0.1668 0.089 Uiso 1 1 calc R
H53C H 0.5151 0.7543 0.0486 0.089 Uiso 1 1 calc R
C54 C 0.5463(11) 0.8771(5) 0.2386(10) 0.054(2) Uani 1 1 d .
H54A H 0.6144 0.8873 0.1896 0.080 Uiso 1 1 calc R
H54B H 0.6057 0.8430 0.3316 0.080 Uiso 1 1 calc R
H54C H 0.5169 0.9307 0.2672 0.080 Uiso 1 1 calc R
C55 C -0.0380(10) 0.7482(6) 0.1407(12) 0.073(3) Uani 1 1 d .
H55A H -0.0809 0.8027 0.1493 0.109 Uiso 1 1 calc R
H55B H 0.0174 0.7219 0.2428 0.109 Uiso 1 1 calc R
H55C H -0.1270 0.7123 0.0703 0.109 Uiso 1 1 calc R
C56 C -0.0033(13) 0.8057(6) -0.0782(10) 0.078(4) Uani 1 1 d .
H56A H 0.0785 0.8210 -0.1089 0.117 Uiso 1 1 calc R
H56B H -0.0570 0.8563 -0.0691 0.117 Uiso 1 1 calc R
H56C H -0.0833 0.7686 -0.1564 0.117 Uiso 1 1 calc R

loop_
_atom_site_aniso_label
_atom_site_aniso_U_11
_atom_site_aniso_U_22
_atom_site_aniso_U_33
_atom_site_aniso_U_23
_atom_site_aniso_U_13
_atom_site_aniso_U_12
Pd 0.02785(19) 0.01848(18) 0.02737(19) -0.0013(2) -0.00340(14) 0.0079(2)
P1 0.0196(7) 0.0216(7) 0.0396(8) 0.0071(6) 0.0082(6) 0.0054(5)
P2 0.0390(9) 0.0188(7) 0.0269(8) -0.0036(6) -0.0046(6) 0.0095(6)
C3 0.088(7) 0.037(4) 0.038(4) -0.001(3) -0.006(4) 0.023(4)
O3 0.047(3) 0.033(3) 0.034(3) -0.003(2) -0.017(2) 0.015(2)
C 0.020(3) 0.021(2) 0.023(3) 0.006(2) 0.006(2) 0.002(2)
C11 0.029(2) 0.024(3) 0.026(2) 0.006(3) 0.0110(19) -0.003(3)
C12 0.034(3) 0.032(3) 0.029(3) 0.003(3) 0.014(3) 0.004(3)
C13 0.045(4) 0.038(4) 0.035(3) 0.008(3) 0.022(3) 0.014(3)
C14 0.059(5) 0.049(4) 0.023(3) -0.003(3) 0.012(3) 0.003(3)
C15 0.048(4) 0.054(5) 0.025(3) 0.007(3) 0.009(3) 0.009(3)
C16 0.031(2) 0.044(3) 0.030(2) 0.011(4) 0.012(2) 0.011(4)
C21 0.019(3) 0.026(3) 0.040(3) 0.010(2) 0.016(2) 0.010(2)
C22 0.021(3) 0.024(3) 0.040(3) 0.003(2) 0.010(2) 0.005(2)
C23 0.024(3) 0.027(3) 0.045(4) 0.003(3) 0.010(3) 0.003(2)
C24 0.032(3) 0.023(3) 0.075(5) 0.017(3) 0.024(3) 0.003(3)
C25 0.034(3) 0.045(4) 0.052(4) 0.025(3) 0.026(3) 0.005(3)
C26 0.028(3) 0.039(3) 0.046(4) 0.015(3) 0.021(3) 0.010(3)
C41 0.025(3) 0.018(2) 0.038(3) 0.000(2) 0.014(2) 0.007(2)
C42 0.039(2) 0.078(4) 0.135(5) 0.057(4) 0.049(3) 0.008(3)
C43 0.040(4) 0.026(3) 0.054(4) -0.001(3) 0.015(3) -0.005(3)
C44 0.021(3) 0.030(3) 0.052(4) 0.011(3) 0.016(3) 0.008(2)
C45 0.039(2) 0.078(4) 0.135(5) 0.057(4) 0.049(3) 0.008(3)
C46 0.039(2) 0.078(4) 0.135(5) 0.057(4) 0.049(3) 0.008(3)
C51 0.093(6) 0.038(4) 0.026(3) 0.007(3) 0.015(4) 0.010(4)
C52 0.048(4) 0.026(3) 0.045(4) -0.017(3) -0.014(3) 0.007(3)
C53 0.082(6) 0.050(5) 0.042(4) 0.000(4) 0.026(4) 0.013(4)
C54 0.072(5) 0.052(5) 0.051(4) -0.003(4) 0.041(4) -0.012(4)
C55 0.041(4) 0.046(5) 0.091(7) -0.013(5) -0.002(5) -0.003(4)
C56 0.080(6) 0.043(5) 0.044(5) -0.020(4) -0.025(4) 0.024(4)

loop_
_atom_type_symbol
_atom_type_description
_atom_type_scat_dispersion_real
_atom_type_scat_dispersion_imag
_atom_type_scat_source
C C 0.0033 0.0016 'International Tables Vol C Tables 4.2.6.8 and 6.1.1.4'
H H 0.0000 0.0000 'International Tables Vol C Tables 4.2.6.8 and 6.1.1.4'
O O 0.0106 0.0060 'International Tables Vol C Tables 4.2.6.8 and 6.1.1.4'
P P 0.1023 0.0942 'International Tables Vol C Tables 4.2.6.8 and 6.1.1.4'
Pd Pd -0.9988 1.0072 'International Tables Vol C Tables 4.2.6.8 and 6.1.1.4'

loop_
_geom_angle_atom_site_label_1
_geom_angle_atom_site_label_2
_geom_angle_atom_site_label_3
_geom_angle
O3 Pd C 177.9(2)
O3 Pd P1 95.20(17)
C Pd P1 84.81(17)
O3 Pd P2 98.10(15)
C Pd P2 82.57(16)
P1 Pd P2 157.64(6)
C12 P1 C42 106.2(4)
C12 P1 C41 107.3(3)
C42 P1 C41 106.6(4)
C12 P1 Pd 103.6(2)
C42 P1 Pd 110.6(4)
C41 P1 Pd 121.5(2)
C22 P2 C52 104.0(3)
C22 P2 C51 108.5(3)
C52 P2 C51 107.3(4)
C22 P2 Pd 98.2(2)
C52 P2 Pd 113.9(3)
C51 P2 Pd 122.9(3)
O3 C3 H3A 109.5
O3 C3 H3B 109.5
H3A C3 H3B 109.5
O3 C3 H3C 109.5
H3A C3 H3C 109.5
H3B C3 H3C 109.5
C3 O3 Pd 110.4(5)
C21 C C11 117.3(5)
C21 C Pd 109.4(4)
C11 C Pd 115.2(4)
C21 C H 104.5
C11 C H 104.5
Pd C H 104.5
C12 C11 C16 119.4(6)
C12 C11 C 121.0(5)
C16 C11 C 119.7(6)
C11 C12 C13 120.2(6)
C11 C12 P1 113.8(4)
C13 C12 P1 125.3(5)
C12 C13 C14 119.3(6)
C12 C13 H13 120.3
C14 C13 H13 120.3
C15 C14 C13 120.4(7)
C15 C14 H14 119.8
C13 C14 H14 119.8
C14 C15 C16 120.4(6)
C14 C15 H15 119.8
C16 C15 H15 119.8
C15 C16 C11 120.4(7)
C15 C16 H16 119.8
C11 C16 H16 119.8
C26 C21 C22 117.0(6)
C26 C21 C 124.6(6)
C22 C21 C 118.4(5)
C23 C22 C21 121.7(6)
C23 C22 P2 124.6(5)
C21 C22 P2 113.6(4)
C24 C23 C22 119.7(7)
C24 C23 H23 120.2
C22 C23 H23 120.2
C25 C24 C23 119.7(6)
C25 C24 H24 120.2
C23 C24 H24 120.2
C24 C25 C26 120.9(6)
C24 C25 H25 119.6
C26 C25 H25 119.6
C21 C26 C25 120.9(7)
C21 C26 H26 119.5
C25 C26 H26 119.5
C43 C41 C44 111.8(5)
C43 C41 P1 107.3(4)
C44 C41 P1 110.1(4)
C43 C41 H41 109.2
C44 C41 H41 109.2
P1 C41 H41 109.2
C45 C42 C46 114.2(8)
C45 C42 P1 114.4(8)
C46 C42 P1 108.7(6)
C45 C42 H42 106.3
C46 C42 H42 106.3
P1 C42 H42 106.3
C41 C43 H43A 109.5
C41 C43 H43B 109.5
H43A C43 H43B 109.5
C41 C43 H43C 109.5
H43A C43 H43C 109.5
H43B C43 H43C 109.5
C41 C44 H44A 109.5
C41 C44 H44B 109.5
H44A C44 H44B 109.5
C41 C44 H44C 109.5
H44A C44 H44C 109.5
H44B C44 H44C 109.5
C42 C45 H45A 109.5
C42 C45 H45B 109.5
H45A C45 H45B 109.5
C42 C45 H45C 109.5
H45A C45 H45C 109.5
H45B C45 H45C 109.5
C42 C46 H46A 109.5
C42 C46 H46B 109.5
H46A C46 H46B 109.5
C42 C46 H46C 109.5
H46A C46 H46C 109.5
H46B C46 H46C 109.5
C54 C51 C53 112.7(8)
C54 C51 P2 109.3(5)
C53 C51 P2 111.9(6)
C54 C51 H51 107.5
C53 C51 H51 107.5
P2 C51 H51 107.5
C55 C52 C56 110.6(8)
C55 C52 P2 110.8(6)
C56 C52 P2 108.7(6)
C55 C52 H52 108.9
C56 C52 H52 108.9
P2 C52 H52 108.9
C51 C53 H53A 109.5
C51 C53 H53B 109.5
H53A C53 H53B 109.5
C51 C53 H53C 109.5
H53A C53 H53C 109.5
H53B C53 H53C 109.5
C51 C54 H54A 109.5
C51 C54 H54B 109.5
H54A C54 H54B 109.5
C51 C54 H54C 109.5
H54A C54 H54C 109.5
H54B C54 H54C 109.5
C52 C55 H55A 109.5
C52 C55 H55B 109.5
H55A C55 H55B 109.5
C52 C55 H55C 109.5
H55A C55 H55C 109.5
H55B C55 H55C 109.5
C52 C56 H56A 109.5
C52 C56 H56B 109.5
H56A C56 H56B 109.5
C52 C56 H56C 109.5
H56A C56 H56C 109.5
H56B C56 H56C 109.5

loop_
_geom_bond_atom_site_label_1
_geom_bond_atom_site_label_2
_geom_bond_distance
Pd O3 2.055(4)
Pd C 2.074(5)
Pd P1 2.2596(17)
Pd P2 2.2944(16)
P1 C12 1.814(6)
P1 C42 1.832(7)
P1 C41 1.839(6)
P2 C22 1.830(6)
P2 C52 1.849(7)
P2 C51 1.893(10)
C3 O3 1.390(12)
C3 H3A 0.9800
C3 H3B 0.9800
C3 H3C 0.9800
C C21 1.522(8)
C C11 1.524(8)
C H 1.0000
C11 C12 1.385(9)
C11 C16 1.390(7)
C12 C13 1.388(9)
C13 C14 1.405(10)
C13 H13 0.9500
C14 C15 1.354(11)
C14 H14 0.9500
C15 C16 1.384(10)
C15 H15 0.9500
C16 H16 0.9500
C21 C26 1.397(9)
C21 C22 1.403(9)
C22 C23 1.396(8)
C23 C24 1.387(10)
C23 H23 0.9500
C24 C25 1.367(12)
C24 H24 0.9500
C25 C26 1.400(10)
C25 H25 0.9500
C26 H26 0.9500
C41 C43 1.510(9)
C41 C44 1.518(8)
C41 H41 1.0000
C42 C45 1.468(16)
C42 C46 1.523(15)
C42 H42 1.0000
C43 H43A 0.9800
C43 H43B 0.9800
C43 H43C 0.9800
C44 H44A 0.9800
C44 H44B 0.9800
C44 H44C 0.9800
C45 H45A 0.9800
C45 H45B 0.9800
C45 H45C 0.9800
C46 H46A 0.9800
C46 H46B 0.9800
C46 H46C 0.9800
C51 C54 1.500(12)
C51 C53 1.506(11)
C51 H51 1.0000
C52 C55 1.495(15)
C52 C56 1.542(11)
C52 H52 1.0000
C53 H53A 0.9800
C53 H53B 0.9800
C53 H53C 0.9800
C54 H54A 0.9800
C54 H54B 0.9800
C54 H54C 0.9800
C55 H55A 0.9800
C55 H55B 0.9800
C55 H55C 0.9800
C56 H56A 0.9800
C56 H56B 0.9800
C56 H56C 0.9800
